data_7024247
loop_
_publ_author_name
'Bowen, Lucy E.'
'Charernsuk, Manutsavin'
'Hey, Thomas W.'
'McMullin, Claire L.'
'Orpen, A. Guy'
'Wass, Duncan F.'

_publ_section_title
;
 Ligand effects in chromium diphosphine catalysed olefin co-trimerisation
 and diene trimerisation.
;
_journal_issue 2
_journal_name_full 'Dalton transactions (Cambridge, England : 2003)'
_journal_page_first 560
_journal_page_last 567
_journal_paper_doi 10.1039/b913302j
_journal_volume 39
_journal_year 2010
_chemical_formula_moiety 'C31 H27 Cr N O6 P2'
_chemical_formula_sum 'C31 H27 Cr N O6 P2'
_chemical_formula_weight 623.48
_chemical_name_systematic
;
?
;
_space_group_IT_number 14
_symmetry_cell_setting monoclinic
_symmetry_space_group_name_Hall '-P 2ybc'
_symmetry_space_group_name_H-M 'P 1 21/c 1'
_atom_sites_solution_hydrogens geom
_atom_sites_solution_primary direct
_atom_sites_solution_secondary difmap
_audit_creation_method SHELXL-97
_cell_angle_alpha 90.00
_cell_angle_beta 134.6350(10)
_cell_angle_gamma 90.00
_cell_formula_units_Z 4
_cell_length_a 14.7120(2)
_cell_length_b 13.3565(2)
_cell_length_c 20.7321(3)
_cell_measurement_reflns_used 35109
_cell_measurement_temperature 100(2)
_cell_measurement_theta_max 27.52
_cell_measurement_theta_min 3.05
_cell_volume 2898.96(9)
_computing_cell_refinement 'Apex II (Bruker-AXS, 2007)'
_computing_data_reduction
;
SAINT v7.34A (Bruker-AXS, 2007) & XPREP v2005/4 (Bruker-AXS, 2005)
;
_computing_structure_refinement 'SHELXL-97 (Sheldrick, 1997)'
_computing_structure_solution 'SHELXS-97 (Sheldrick, 1990)'
_diffrn_ambient_temperature 100
_diffrn_detector 'CCD plate'
_diffrn_detector_area_resol_mean 8.366
_diffrn_detector_type 'Bruker-AXS SMART APEX'
_diffrn_measured_fraction_theta_full 0.994
_diffrn_measured_fraction_theta_max 0.994
_diffrn_measurement_details 'frames, 0.3\% width'
_diffrn_measurement_device 'four-circle diffractometer'
_diffrn_measurement_device_type 'Bruker-AXS Kappa'
_diffrn_measurement_method '\w & \f scans'
_diffrn_measurement_specimen_support
;
glass fibre
;
_diffrn_radiation_collimation '0.5 mm double pinhole'
_diffrn_radiation_monochromator graphite
_diffrn_radiation_probe x-ray
_diffrn_radiation_type 'Mo K\a'
_diffrn_radiation_wavelength 0.71074
_diffrn_reflns_av_R_equivalents 0.0636
_diffrn_reflns_av_sigmaI/netI 0.0492
_diffrn_reflns_limit_h_max 19
_diffrn_reflns_limit_h_min -18
_diffrn_reflns_limit_k_max 17
_diffrn_reflns_limit_k_min -17
_diffrn_reflns_limit_l_max 23
_diffrn_reflns_limit_l_min -26
_diffrn_reflns_number 34312
_diffrn_reflns_theta_full 27.52
_diffrn_reflns_theta_max 27.52
_diffrn_reflns_theta_min 3.35
_diffrn_source 'sealed X-ray tube'
_diffrn_source_current 40
_diffrn_source_power 2
_diffrn_source_size '0.4 x 8 mm fine focus'
_diffrn_source_target Mo
_diffrn_source_type 'Bruker-AXS KFF Mo 2K 90\% Ceramic'
_diffrn_source_voltage 50
_exptl_absorpt_coefficient_mu 0.550
_exptl_absorpt_correction_T_max 0.970
_exptl_absorpt_correction_T_min 0.846
_exptl_absorpt_correction_type multi-scan
_exptl_absorpt_process_details 'SADABS 2007/2 (Sheldrick, G.M., 2007)'
_exptl_crystal_colour yellow
_exptl_crystal_density_diffrn 1.429
_exptl_crystal_density_method 'not measured'
_exptl_crystal_description block
_exptl_crystal_F_000 1288
_exptl_crystal_size_max 0.196
_exptl_crystal_size_mid 0.156
_exptl_crystal_size_min 0.052
_refine_diff_density_max 0.413
_refine_diff_density_min -0.456
_refine_diff_density_rms 0.075
_refine_ls_extinction_method none
_refine_ls_goodness_of_fit_ref 1.045
_refine_ls_hydrogen_treatment constr
_refine_ls_matrix_type full
_refine_ls_number_parameters 373
_refine_ls_number_reflns 6627
_refine_ls_number_restraints 0
_refine_ls_restrained_S_all 1.045
_refine_ls_R_factor_all 0.0611
_refine_ls_R_factor_gt 0.0419
_refine_ls_shift/su_max 0.001
_refine_ls_shift/su_mean 0.000
_refine_ls_structure_factor_coef Fsqd
_refine_ls_weighting_details 'calc w=1/[\s^2^(Fo^2^)+(0.0481P)^2^+1.5814P] where P=(Fo^2^+2Fc^2^)/3'
_refine_ls_weighting_scheme calc
_refine_ls_wR_factor_gt 0.0989
_refine_ls_wR_factor_ref 0.1101
_reflns_number_gt 5018
_reflns_number_total 6627
_reflns_threshold_expression >2sigma(I)
_cod_data_source_file b913302j.txt
_cod_data_source_block twh90b_0m
_cod_depositor_comments
;
The following automatic conversions were performed:

'_diffrn_radiation_probe' value 'X-ray' changed to 'x-ray' according
to /home/saulius/struct/CIF-dictionaries/cif_core.dic dictionary
named 'cif_core.dic' version 2.4.2 from 2011-04-26.

Automatic conversion script
Id: cif_fix_values 1891 2012-01-12 08:04:46Z andrius 
;
_cod_original_cell_volume 2898.95(7)
_cod_original_sg_symbol_H-M 'P 21/c'
_cod_database_code 7024247

loop_
_symmetry_equiv_pos_as_xyz
'x, y, z'
'-x, y+1/2, -z+1/2'
'-x, -y, -z'
'x, -y-1/2, z-1/2'

loop_
_atom_site_label
_atom_site_type_symbol
_atom_site_fract_x
_atom_site_fract_y
_atom_site_fract_z
_atom_site_U_iso_or_equiv
_atom_site_adp_type
_atom_site_occupancy
_atom_site_symmetry_multiplicity
_atom_site_calc_flag
_atom_site_refinement_flags
Cr1 Cr 0.28504(3) 0.90907(3) 0.55441(2) 0.01707(10) Uani 1 1 d .
P1 P 0.33057(5) 0.74195(4) 0.54943(4) 0.01701(13) Uani 1 1 d .
P2 P 0.31205(5) 0.80927(4) 0.65921(4) 0.01735(14) Uani 1 1 d .
N1 N 0.34087(17) 0.70190(13) 0.63208(13) 0.0179(4) Uani 1 1 d .
O1 O 0.07556(16) 0.67073(13) 0.46378(12) 0.0296(4) Uani 1 1 d .
O2 O 0.43240(15) 0.81437(12) 0.47699(11) 0.0241(4) Uani 1 1 d .
C1 C 0.3434(2) 0.59873(16) 0.65712(18) 0.0253(5) Uani 1 1 d .
H1A H 0.2605 0.5822 0.6350 0.038 Uiso 1 1 calc R
H1B H 0.4105 0.5919 0.7232 0.038 Uiso 1 1 calc R
H1C H 0.3608 0.5531 0.6299 0.038 Uiso 1 1 calc R
C2 C 0.2256(2) 0.65544(16) 0.45471(15) 0.0198(5) Uani 1 1 d .
C3 C 0.2608(2) 0.61541(17) 0.41257(16) 0.0213(5) Uani 1 1 d .
H3 H 0.3428 0.6301 0.4363 0.026 Uiso 1 1 calc R
C4 C 0.1783(2) 0.55479(18) 0.33685(17) 0.0253(5) Uani 1 1 d .
H4 H 0.2038 0.5280 0.3091 0.030 Uiso 1 1 calc R
C5 C 0.0590(2) 0.53345(19) 0.30196(17) 0.0296(6) Uani 1 1 d .
H5 H 0.0023 0.4922 0.2498 0.036 Uiso 1 1 calc R
C6 C 0.0207(2) 0.57141(19) 0.34194(18) 0.0284(6) Uani 1 1 d .
H6 H -0.0617 0.5562 0.3172 0.034 Uiso 1 1 calc R
C7 C 0.1035(2) 0.63191(18) 0.41845(17) 0.0240(5) Uani 1 1 d .
C8 C -0.0494(3) 0.6534(2) 0.4275(2) 0.0428(8) Uani 1 1 d .
H8A H -0.1137 0.6817 0.3663 0.064 Uiso 1 1 calc R
H8B H -0.0562 0.6855 0.4665 0.064 Uiso 1 1 calc R
H8C H -0.0636 0.5813 0.4249 0.064 Uiso 1 1 calc R
C9 C 0.4879(2) 0.71601(16) 0.59340(15) 0.0183(5) Uani 1 1 d .
C10 C 0.5785(2) 0.66119(17) 0.67274(16) 0.0202(5) Uani 1 1 d .
H10 H 0.5538 0.6270 0.6986 0.024 Uiso 1 1 calc R
C11 C 0.7046(2) 0.65561(19) 0.71483(17) 0.0264(5) Uani 1 1 d .
H11 H 0.7653 0.6174 0.7687 0.032 Uiso 1 1 calc R
C12 C 0.7411(2) 0.70575(19) 0.67797(18) 0.0286(6) Uani 1 1 d .
H12 H 0.8276 0.7029 0.7074 0.034 Uiso 1 1 calc R
C13 C 0.6534(2) 0.76025(18) 0.59866(17) 0.0252(5) Uani 1 1 d .
H13 H 0.6793 0.7946 0.5736 0.030 Uiso 1 1 calc R
C14 C 0.5271(2) 0.76415(16) 0.55618(16) 0.0207(5) Uani 1 1 d .
C15 C 0.4689(2) 0.87247(19) 0.44007(18) 0.0290(6) Uani 1 1 d .
H15A H 0.5378 0.9184 0.4865 0.043 Uiso 1 1 calc R
H15B H 0.3952 0.9110 0.3880 0.043 Uiso 1 1 calc R
H15C H 0.4985 0.8277 0.4205 0.043 Uiso 1 1 calc R
C16 C 0.4492(2) 0.82938(16) 0.78048(15) 0.0180(5) Uani 1 1 d .
C17 C 0.5704(2) 0.79549(17) 0.82425(16) 0.0222(5) Uani 1 1 d .
H17 H 0.5813 0.7562 0.7919 0.027 Uiso 1 1 calc R
C18 C 0.6755(2) 0.81849(18) 0.91464(17) 0.0244(5) Uani 1 1 d .
H18 H 0.7575 0.7935 0.9442 0.029 Uiso 1 1 calc R
C19 C 0.6614(2) 0.87796(18) 0.96201(17) 0.0246(5) Uani 1 1 d .
H19 H 0.7335 0.8945 1.0237 0.030 Uiso 1 1 calc R
C20 C 0.5405(2) 0.91319(18) 0.91843(17) 0.0254(5) Uani 1 1 d .
H20 H 0.5303 0.9542 0.9504 0.031 Uiso 1 1 calc R
C21 C 0.4354(2) 0.88881(17) 0.82888(17) 0.0233(5) Uani 1 1 d .
H21 H 0.3532 0.9125 0.7999 0.028 Uiso 1 1 calc R
C22 C 0.1879(2) 0.78604(16) 0.65723(16) 0.0199(5) Uani 1 1 d .
C23 C 0.2036(2) 0.71064(18) 0.71120(18) 0.0266(5) Uani 1 1 d .
H23 H 0.2777 0.6695 0.7470 0.032 Uiso 1 1 calc R
C24 C 0.1119(3) 0.69540(19) 0.7128(2) 0.0323(6) Uani 1 1 d .
H24 H 0.1226 0.6434 0.7489 0.039 Uiso 1 1 calc R
C25 C 0.0050(2) 0.7561(2) 0.66188(18) 0.0316(6) Uani 1 1 d .
H25 H -0.0581 0.7453 0.6626 0.038 Uiso 1 1 calc R
C26 C -0.0100(2) 0.8321(2) 0.61009(18) 0.0308(6) Uani 1 1 d .
H26 H -0.0826 0.8746 0.5763 0.037 Uiso 1 1 calc R
C27 C 0.0806(2) 0.84707(18) 0.60690(17) 0.0246(5) Uani 1 1 d .
H27 H 0.0689 0.8990 0.5703 0.029 Uiso 1 1 calc R
C28 C 0.4620(2) 0.93401(16) 0.63621(16) 0.0200(5) Uani 1 1 d .
C29 C 0.2628(2) 0.96253(17) 0.46184(16) 0.0215(5) Uani 1 1 d .
C30 C 0.2619(2) 1.02682(17) 0.58865(16) 0.0218(5) Uani 1 1 d .
C31 C 0.1068(2) 0.88971(17) 0.46074(17) 0.0238(5) Uani 1 1 d .
O3 O 0.56931(15) 0.95026(12) 0.68334(11) 0.0265(4) Uani 1 1 d .
O4 O 0.24329(16) 0.99581(13) 0.40136(12) 0.0300(4) Uani 1 1 d .
O5 O 0.24681(17) 1.09909(12) 0.61100(12) 0.0311(4) Uani 1 1 d .
O6 O -0.00117(16) 0.88619(14) 0.39891(13) 0.0383(5) Uani 1 1 d .

loop_
_atom_site_aniso_label
_atom_site_aniso_U_11
_atom_site_aniso_U_22
_atom_site_aniso_U_33
_atom_site_aniso_U_23
_atom_site_aniso_U_13
_atom_site_aniso_U_12
Cr1 0.01500(18) 0.01785(18) 0.0160(2) 0.00114(14) 0.01005(17) -0.00036(13)
P1 0.0151(3) 0.0187(3) 0.0160(3) -0.0004(2) 0.0105(3) -0.0012(2)
P2 0.0153(3) 0.0190(3) 0.0182(3) 0.0016(2) 0.0119(3) 0.0008(2)
N1 0.0175(9) 0.0187(9) 0.0185(10) 0.0025(8) 0.0131(9) 0.0014(7)
O1 0.0210(9) 0.0340(9) 0.0367(11) -0.0101(8) 0.0213(9) -0.0079(7)
O2 0.0234(9) 0.0292(9) 0.0223(9) 0.0017(7) 0.0170(8) -0.0023(7)
C1 0.0305(13) 0.0194(11) 0.0325(15) 0.0046(10) 0.0244(13) 0.0027(9)
C2 0.0157(11) 0.0204(11) 0.0169(12) 0.0009(9) 0.0092(10) -0.0023(8)
C3 0.0210(12) 0.0246(11) 0.0169(12) 0.0002(9) 0.0128(11) -0.0026(9)
C4 0.0290(13) 0.0270(12) 0.0212(13) -0.0026(10) 0.0181(12) -0.0045(10)
C5 0.0273(13) 0.0308(13) 0.0200(14) -0.0048(10) 0.0127(12) -0.0089(10)
C6 0.0192(12) 0.0326(13) 0.0265(14) -0.0035(11) 0.0136(12) -0.0073(10)
C7 0.0202(12) 0.0258(12) 0.0241(13) -0.0004(10) 0.0150(11) -0.0016(9)
C8 0.0256(14) 0.0519(17) 0.059(2) -0.0137(15) 0.0328(16) -0.0106(12)
C9 0.0178(11) 0.0191(10) 0.0186(12) -0.0037(9) 0.0129(10) -0.0016(8)
C10 0.0205(11) 0.0234(11) 0.0181(12) -0.0026(9) 0.0141(10) -0.0011(9)
C11 0.0206(12) 0.0329(13) 0.0221(13) -0.0009(10) 0.0137(11) 0.0031(10)
C12 0.0178(12) 0.0414(14) 0.0263(14) -0.0021(11) 0.0153(11) 0.0013(10)
C13 0.0248(12) 0.0303(12) 0.0285(14) -0.0049(10) 0.0216(12) -0.0049(10)
C14 0.0211(11) 0.0218(11) 0.0197(12) -0.0047(9) 0.0145(11) -0.0038(9)
C15 0.0337(14) 0.0310(13) 0.0302(15) 0.0010(11) 0.0253(13) -0.0039(11)
C16 0.0205(11) 0.0190(10) 0.0166(12) 0.0029(9) 0.0138(10) 0.0001(8)
C17 0.0223(12) 0.0264(12) 0.0193(13) -0.0005(10) 0.0150(11) 0.0012(9)
C18 0.0198(12) 0.0282(12) 0.0204(13) 0.0013(10) 0.0123(11) 0.0012(9)
C19 0.0249(12) 0.0267(12) 0.0176(13) 0.0001(10) 0.0133(11) -0.0047(9)
C20 0.0313(13) 0.0250(12) 0.0267(14) -0.0049(10) 0.0228(12) -0.0025(10)
C21 0.0202(12) 0.0252(12) 0.0262(14) -0.0013(10) 0.0169(11) 0.0008(9)
C22 0.0178(11) 0.0232(11) 0.0202(13) -0.0018(9) 0.0139(11) -0.0022(9)
C23 0.0252(13) 0.0277(12) 0.0309(15) 0.0057(11) 0.0211(12) 0.0025(10)
C24 0.0363(15) 0.0302(13) 0.0414(17) 0.0034(12) 0.0312(14) -0.0026(11)
C25 0.0242(13) 0.0452(15) 0.0320(15) -0.0061(12) 0.0221(13) -0.0082(11)
C26 0.0199(12) 0.0462(15) 0.0252(14) 0.0013(12) 0.0155(12) 0.0045(11)
C27 0.0215(12) 0.0313(12) 0.0211(13) 0.0028(10) 0.0151(11) 0.0027(10)
C28 0.0241(12) 0.0183(10) 0.0195(12) -0.0013(9) 0.0159(11) -0.0017(9)
C29 0.0179(11) 0.0237(11) 0.0211(13) -0.0017(10) 0.0131(11) -0.0020(9)
C30 0.0188(11) 0.0247(12) 0.0184(13) 0.0036(9) 0.0118(11) 0.0004(9)
C31 0.0227(13) 0.0248(12) 0.0245(14) 0.0011(10) 0.0168(12) -0.0003(9)
O3 0.0195(9) 0.0317(9) 0.0248(10) -0.0054(7) 0.0143(8) -0.0055(7)
O4 0.0261(9) 0.0389(10) 0.0220(10) 0.0068(8) 0.0159(9) 0.0001(7)
O5 0.0387(11) 0.0241(9) 0.0329(11) -0.0028(8) 0.0260(10) 0.0008(7)
O6 0.0172(9) 0.0461(11) 0.0315(11) 0.0032(9) 0.0099(9) -0.0018(8)

loop_
_atom_type_symbol
_atom_type_description
_atom_type_scat_dispersion_real
_atom_type_scat_dispersion_imag
_atom_type_scat_source
C C 0.0033 0.0016 'International Tables Vol C Tables 4.2.6.8 and 6.1.1.4'
H H 0.0000 0.0000 'International Tables Vol C Tables 4.2.6.8 and 6.1.1.4'
Cr Cr 0.3209 0.6236 'International Tables Vol C Tables 4.2.6.8 and 6.1.1.4'
N N 0.0061 0.0033 'International Tables Vol C Tables 4.2.6.8 and 6.1.1.4'
O O 0.0106 0.0060 'International Tables Vol C Tables 4.2.6.8 and 6.1.1.4'
P P 0.1023 0.0942 'International Tables Vol C Tables 4.2.6.8 and 6.1.1.4'

loop_
_geom_angle_atom_site_label_1
_geom_angle_atom_site_label_2
_geom_angle_atom_site_label_3
_geom_angle
C29 Cr1 C30 97.10(10)
C29 Cr1 C31 83.10(10)
C30 Cr1 C31 90.82(10)
C29 Cr1 C28 89.48(10)
C30 Cr1 C28 90.84(10)
C31 Cr1 C28 172.54(10)
C29 Cr1 P2 167.86(7)
C30 Cr1 P2 94.89(7)
C31 Cr1 P2 94.85(8)
C28 Cr1 P2 92.25(7)
C29 Cr1 P1 99.73(7)
C30 Cr1 P1 163.03(8)
C31 Cr1 P1 93.29(7)
C28 Cr1 P1 87.21(7)
P2 Cr1 P1 68.37(2)
N1 P1 C2 107.17(10)
N1 P1 C9 104.66(10)
C2 P1 C9 103.59(10)
N1 P1 Cr1 94.64(7)
C2 P1 Cr1 126.67(8)
C9 P1 Cr1 117.23(7)
N1 P2 C22 109.12(10)
N1 P2 C16 106.77(10)
C22 P2 C16 100.14(10)
N1 P2 Cr1 95.33(7)
C22 P2 Cr1 124.30(8)
C16 P2 Cr1 119.91(7)
C1 N1 P1 128.09(16)
C1 N1 P2 128.84(15)
P1 N1 P2 101.66(10)
C7 O1 C8 118.2(2)
C14 O2 C15 117.31(18)
N1 C1 H1A 109.5
N1 C1 H1B 109.5
H1A C1 H1B 109.5
N1 C1 H1C 109.5
H1A C1 H1C 109.5
H1B C1 H1C 109.5
C3 C2 C7 118.3(2)
C3 C2 P1 120.72(17)
C7 C2 P1 120.89(18)
C4 C3 C2 121.2(2)
C4 C3 H3 119.4
C2 C3 H3 119.4
C5 C4 C3 119.6(2)
C5 C4 H4 120.2
C3 C4 H4 120.2
C4 C5 C6 120.9(2)
C4 C5 H5 119.6
C6 C5 H5 119.6
C5 C6 C7 119.8(2)
C5 C6 H6 120.1
C7 C6 H6 120.1
O1 C7 C6 124.1(2)
O1 C7 C2 115.8(2)
C6 C7 C2 120.2(2)
O1 C8 H8A 109.5
O1 C8 H8B 109.5
H8A C8 H8B 109.5
O1 C8 H8C 109.5
H8A C8 H8C 109.5
H8B C8 H8C 109.5
C10 C9 C14 117.9(2)
C10 C9 P1 121.01(17)
C14 C9 P1 120.31(17)
C11 C10 C9 121.2(2)
C11 C10 H10 119.4
C9 C10 H10 119.4
C12 C11 C10 119.6(2)
C12 C11 H11 120.2
C10 C11 H11 120.2
C11 C12 C13 120.9(2)
C11 C12 H12 119.5
C13 C12 H12 119.5
C12 C13 C14 119.2(2)
C12 C13 H13 120.4
C14 C13 H13 120.4
O2 C14 C13 124.0(2)
O2 C14 C9 114.8(2)
C13 C14 C9 121.2(2)
O2 C15 H15A 109.5
O2 C15 H15B 109.5
H15A C15 H15B 109.5
O2 C15 H15C 109.5
H15A C15 H15C 109.5
H15B C15 H15C 109.5
C17 C16 C21 118.8(2)
C17 C16 P2 121.34(17)
C21 C16 P2 119.54(17)
C18 C17 C16 120.7(2)
C18 C17 H17 119.6
C16 C17 H17 119.6
C17 C18 C19 120.2(2)
C17 C18 H18 119.9
C19 C18 H18 119.9
C18 C19 C20 119.5(2)
C18 C19 H19 120.3
C20 C19 H19 120.3
C21 C20 C19 120.3(2)
C21 C20 H20 119.8
C19 C20 H20 119.8
C20 C21 C16 120.4(2)
C20 C21 H21 119.8
C16 C21 H21 119.8
C27 C22 C23 119.0(2)
C27 C22 P2 120.55(18)
C23 C22 P2 120.26(17)
C24 C23 C22 120.5(2)
C24 C23 H23 119.8
C22 C23 H23 119.8
C25 C24 C23 119.9(2)
C25 C24 H24 120.1
C23 C24 H24 120.1
C26 C25 C24 120.1(2)
C26 C25 H25 119.9
C24 C25 H25 119.9
C25 C26 C27 120.4(2)
C25 C26 H26 119.8
C27 C26 H26 119.8
C22 C27 C26 120.0(2)
C22 C27 H27 120.0
C26 C27 H27 120.0
O3 C28 Cr1 177.4(2)
O4 C29 Cr1 177.11(19)
O5 C30 Cr1 178.4(2)
O6 C31 Cr1 172.4(2)

loop_
_geom_bond_atom_site_label_1
_geom_bond_atom_site_label_2
_geom_bond_distance
Cr1 C29 1.849(2)
Cr1 C30 1.853(2)
Cr1 C31 1.886(2)
Cr1 C28 1.887(2)
Cr1 P2 2.3328(7)
Cr1 P1 2.3535(6)
P1 N1 1.6972(19)
P1 C2 1.821(2)
P1 C9 1.828(2)
P2 N1 1.6992(19)
P2 C22 1.825(2)
P2 C16 1.827(2)
N1 C1 1.464(3)
O1 C7 1.365(3)
O1 C8 1.433(3)
O2 C14 1.368(3)
O2 C15 1.433(3)
C1 H1A 0.9800
C1 H1B 0.9800
C1 H1C 0.9800
C2 C3 1.397(3)
C2 C7 1.412(3)
C3 C4 1.384(3)
C3 H3 0.9500
C4 C5 1.379(3)
C4 H4 0.9500
C5 C6 1.384(4)
C5 H5 0.9500
C6 C7 1.392(3)
C6 H6 0.9500
C8 H8A 0.9800
C8 H8B 0.9800
C8 H8C 0.9800
C9 C10 1.392(3)
C9 C14 1.403(3)
C10 C11 1.391(3)
C10 H10 0.9500
C11 C12 1.377(3)
C11 H11 0.9500
C12 C13 1.385(4)
C12 H12 0.9500
C13 C14 1.390(3)
C13 H13 0.9500
C15 H15A 0.9800
C15 H15B 0.9800
C15 H15C 0.9800
C16 C17 1.391(3)
C16 C21 1.402(3)
C17 C18 1.388(3)
C17 H17 0.9500
C18 C19 1.388(3)
C18 H18 0.9500
C19 C20 1.394(3)
C19 H19 0.9500
C20 C21 1.382(3)
C20 H20 0.9500
C21 H21 0.9500
C22 C27 1.389(3)
C22 C23 1.398(3)
C23 C24 1.389(3)
C23 H23 0.9500
C24 C25 1.382(4)
C24 H24 0.9500
C25 C26 1.378(4)
C25 H25 0.9500
C26 C27 1.395(3)
C26 H26 0.9500
C27 H27 0.9500
C28 O3 1.151(3)
C29 O4 1.160(3)
C30 O5 1.158(3)
C31 O6 1.144(3)

loop_
_geom_torsion_atom_site_label_1
_geom_torsion_atom_site_label_2
_geom_torsion_atom_site_label_3
_geom_torsion_atom_site_label_4
_geom_torsion
C29 Cr1 P1 N1 -177.31(10)
C30 Cr1 P1 N1 10.0(3)
C31 Cr1 P1 N1 -93.75(10)
C28 Cr1 P1 N1 93.70(10)
P2 Cr1 P1 N1 0.17(7)
C29 Cr1 P1 C2 -61.86(12)
C30 Cr1 P1 C2 125.4(3)
C31 Cr1 P1 C2 21.69(12)
C28 Cr1 P1 C2 -150.85(12)
P2 Cr1 P1 C2 115.61(10)
C29 Cr1 P1 C9 73.59(11)
C30 Cr1 P1 C9 -99.1(3)
C31 Cr1 P1 C9 157.14(11)
C28 Cr1 P1 C9 -15.40(11)
P2 Cr1 P1 C9 -108.94(9)
C29 Cr1 P2 N1 11.8(4)
C30 Cr1 P2 N1 -177.30(9)
C31 Cr1 P2 N1 91.46(10)
C28 Cr1 P2 N1 -86.26(9)
P1 Cr1 P2 N1 -0.17(6)
C29 Cr1 P2 C22 -105.8(4)
C30 Cr1 P2 C22 65.19(11)
C31 Cr1 P2 C22 -26.05(12)
C28 Cr1 P2 C22 156.22(11)
P1 Cr1 P2 C22 -117.68(9)
C29 Cr1 P2 C16 124.6(3)
C30 Cr1 P2 C16 -64.47(11)
C31 Cr1 P2 C16 -155.72(11)
C28 Cr1 P2 C16 26.56(11)
P1 Cr1 P2 C16 112.66(9)
C2 P1 N1 C1 36.3(2)
C9 P1 N1 C1 -73.3(2)
Cr1 P1 N1 C1 167.01(18)
C2 P1 N1 P2 -130.93(10)
C9 P1 N1 P2 119.50(10)
Cr1 P1 N1 P2 -0.22(8)
C22 P2 N1 C1 -37.7(2)
C16 P2 N1 C1 69.7(2)
Cr1 P2 N1 C1 -166.87(19)
C22 P2 N1 P1 129.37(10)
C16 P2 N1 P1 -123.23(10)
Cr1 P2 N1 P1 0.22(8)
N1 P1 C2 C3 -132.07(18)
C9 P1 C2 C3 -21.8(2)
Cr1 P1 C2 C3 118.31(17)
N1 P1 C2 C7 51.8(2)
C9 P1 C2 C7 162.16(19)
Cr1 P1 C2 C7 -57.8(2)
C7 C2 C3 C4 0.4(3)
P1 C2 C3 C4 -175.73(18)
C2 C3 C4 C5 0.2(4)
C3 C4 C5 C6 -0.4(4)
C4 C5 C6 C7 0.0(4)
C8 O1 C7 C6 -4.0(4)
C8 O1 C7 C2 177.0(2)
C5 C6 C7 O1 -178.4(2)
C5 C6 C7 C2 0.7(4)
C3 C2 C7 O1 178.2(2)
P1 C2 C7 O1 -5.6(3)
C3 C2 C7 C6 -0.9(3)
P1 C2 C7 C6 175.32(19)
N1 P1 C9 C10 8.1(2)
C2 P1 C9 C10 -104.04(19)
Cr1 P1 C9 C10 111.33(17)
N1 P1 C9 C14 -161.66(18)
C2 P1 C9 C14 86.19(19)
Cr1 P1 C9 C14 -58.4(2)
C14 C9 C10 C11 1.1(3)
P1 C9 C10 C11 -168.91(18)
C9 C10 C11 C12 0.5(4)
C10 C11 C12 C13 -1.1(4)
C11 C12 C13 C14 0.1(4)
C15 O2 C14 C13 -5.0(3)
C15 O2 C14 C9 174.5(2)
C12 C13 C14 O2 -178.9(2)
C12 C13 C14 C9 1.6(3)
C10 C9 C14 O2 178.32(19)
P1 C9 C14 O2 -11.6(3)
C10 C9 C14 C13 -2.2(3)
P1 C9 C14 C13 167.93(18)
N1 P2 C16 C17 29.4(2)
C22 P2 C16 C17 143.07(19)
Cr1 P2 C16 C17 -77.18(19)
N1 P2 C16 C21 -157.19(17)
C22 P2 C16 C21 -43.52(19)
Cr1 P2 C16 C21 96.24(18)
C21 C16 C17 C18 1.1(3)
P2 C16 C17 C18 174.58(18)
C16 C17 C18 C19 -1.6(4)
C17 C18 C19 C20 0.9(4)
C18 C19 C20 C21 0.3(4)
C19 C20 C21 C16 -0.8(4)
C17 C16 C21 C20 0.1(3)
P2 C16 C21 C20 -173.52(18)
N1 P2 C22 C27 -127.6(2)
C16 P2 C22 C27 120.6(2)
Cr1 P2 C22 C27 -16.7(2)
N1 P2 C22 C23 56.7(2)
C16 P2 C22 C23 -55.1(2)
Cr1 P2 C22 C23 167.55(16)
C27 C22 C23 C24 1.5(4)
P2 C22 C23 C24 177.3(2)
C22 C23 C24 C25 -1.0(4)
C23 C24 C25 C26 -0.5(4)
C24 C25 C26 C27 1.5(4)
C23 C22 C27 C26 -0.5(4)
P2 C22 C27 C26 -176.30(19)
C25 C26 C27 C22 -1.0(4)
